data_1514337
loop_
_publ_author_name
'Sebaoun, Laure'
'Kauffmann, Brice'
'Delclos, Thomas'
'Maurizot, Victor'
'Huc, Ivan'

_publ_section_title
;
 Assessing Stabilization through \p-\p Interactions in Aromatic Oligoamide
 \b-Sheet Foldamers.
;
_journal_issue 9
_journal_name_full 'Organic letters'
_journal_page_first 2326
_journal_page_last 2329
_journal_paper_doi 10.1021/ol500512f
_journal_volume 16
_journal_year 2014
_chemical_formula_sum 'C121 H141 Cl3 N14 O28'
_chemical_formula_weight 2345.82
_chemical_name_systematic
;
 ?
;
_space_group_crystal_system triclinic
_space_group_IT_number 2
_space_group_name_Hall '-P 1'
_space_group_name_H-M_alt 'P -1'
_symmetry_space_group_name_Hall '-P 1'
_symmetry_space_group_name_H-M 'P -1'
_atom_sites_solution_hydrogens geom
_audit_creation_method SHELXL-2013
_cell_angle_alpha 76.16(3)
_cell_angle_beta 89.61(3)
_cell_angle_gamma 72.57(3)
_cell_formula_units_Z 2
_cell_length_a 14.837(3)
_cell_length_b 18.674(4)
_cell_length_c 25.801(5)
_cell_measurement_temperature 213(2)
_cell_volume 6606(3)
_computing_structure_refinement 'SHELXL-2013 (Sheldrick, 2013)'
_diffrn_ambient_temperature 213(2)
_diffrn_measured_fraction_theta_full 0.556
_diffrn_measured_fraction_theta_max 0.962
_diffrn_radiation_type CuK\a
_diffrn_radiation_wavelength 1.54178
_diffrn_reflns_av_R_equivalents 0.2081
_diffrn_reflns_av_unetI/netI 0.3168
_diffrn_reflns_Laue_measured_fraction_full 0.556
_diffrn_reflns_Laue_measured_fraction_max 0.962
_diffrn_reflns_limit_h_max 14
_diffrn_reflns_limit_h_min -14
_diffrn_reflns_limit_k_max 18
_diffrn_reflns_limit_k_min -18
_diffrn_reflns_limit_l_max 25
_diffrn_reflns_limit_l_min -25
_diffrn_reflns_number 70566
_diffrn_reflns_point_group_measured_fraction_full 0.556
_diffrn_reflns_point_group_measured_fraction_max 0.962
_diffrn_reflns_theta_full 67.679
_diffrn_reflns_theta_max 50.433
_diffrn_reflns_theta_min 6.580
_exptl_absorpt_coefficient_mu 1.230
_exptl_crystal_density_diffrn 1.179
_exptl_crystal_F_000 2480
_refine_diff_density_max 0.586
_refine_diff_density_min -0.407
_refine_diff_density_rms 0.096
_refine_ls_extinction_coef 0.00000(10)
_refine_ls_extinction_expression Fc^*^=kFc[1+0.001xFc^2^\l^3^/sin(2\q)]^-1/4^
_refine_ls_extinction_method SHELXL
_refine_ls_goodness_of_fit_ref 1.128
_refine_ls_hydrogen_treatment constr
_refine_ls_matrix_type full
_refine_ls_number_parameters 1376
_refine_ls_number_reflns 13278
_refine_ls_number_restraints 7
_refine_ls_restrained_S_all 1.128
_refine_ls_R_factor_all 0.3360
_refine_ls_R_factor_gt 0.1772
_refine_ls_shift/su_max 2.474
_refine_ls_shift/su_mean 0.023
_refine_ls_structure_factor_coef Fsqd
_refine_ls_weighting_details 'w=1/[\s^2^(Fo^2^)+(0.2000P)^2^] where P=(Fo^2^+2Fc^2^)/3'
_refine_ls_weighting_scheme calc
_refine_ls_wR_factor_gt 0.4005
_refine_ls_wR_factor_ref 0.4761
_reflns_Friedel_coverage 0.000
_reflns_number_gt 4116
_reflns_number_total 13278
_reflns_threshold_expression 'I > 2\s(I)'
_cod_data_source_file ol500512f_si_003.cif
_cod_data_source_block ccdc_sq
_cod_depositor_comments 'Adding full bibliography for 1514336--1514337.cif.'
_cod_database_code 1514337
_shelx_space_group_comment
;
The symmetry employed for this shelxl refinement is uniquely defined
by the following loop, which should always be used as a source of
symmetry information in preference to the above space-group names.
They are only intended as comments.
;
_shelxl_version_number 2013-4

loop_
_space_group_symop_operation_xyz
'x, y, z'
'-x, -y, -z'

loop_
_atom_site_label
_atom_site_type_symbol
_atom_site_fract_x
_atom_site_fract_y
_atom_site_fract_z
_atom_site_U_iso_or_equiv
_atom_site_adp_type
_atom_site_occupancy
_atom_site_site_symmetry_order
_atom_site_calc_flag
_atom_site_refinement_flags_posn
_atom_site_refinement_flags_adp
Cl7 Cl 0.8139(5) 0.2674(4) 0.4768(3) 0.228(3) Uani 1 1 d . .
O7 O 0.6026(11) 0.7797(6) 0.0420(4) 0.101(4) Uani 1 1 d . .
N7 N 0.2912(12) 0.1135(11) 0.5781(9) 0.127(7) Uani 1 1 d . .
C7 C 0.4947(14) 1.2459(10) -0.2336(7) 0.104(5) Uani 1 1 d . .
H7 H 0.4291 1.2667 -0.2367 0.125 Uiso 1 1 calc R U
C8 C 0.5384(16) 1.1756(13) -0.1927(9) 0.098(5) Uiso 1 1 d . .
C20 C 0.2802(16) 1.0221(15) -0.0505(9) 0.097(7) Uani 1 1 d . .
O20 O 0.5937(10) 0.5415(6) 0.0215(4) 0.106(4) Uani 1 1 d . .
O9 O 0.5510(10) 0.6345(6) 0.1421(4) 0.092(3) Uani 1 1 d . .
N9 N 0.4233(10) 0.0341(7) 0.3887(6) 0.120(5) Uani 1 1 d . .
H9 H 0.4388 -0.0134 0.3868 0.144 Uiso 1 1 calc R U
C9 C 0.6351(17) 1.1473(13) -0.1843(10) 0.106(7) Uani 1 1 d . .
O12 O 0.2624(9) 0.1829(8) 0.5798(4) 0.139(5) Uani 1 1 d . .
N12 N 0.5032(12) 0.8746(9) -0.1513(6) 0.111(5) Uiso 1 1 d . .
C12 C 0.3584(18) 1.4396(11) -0.3488(7) 0.115(6) Uani 1 1 d . .
H08A H 0.3728 1.4245 -0.3821 0.138 Uiso 1 1 calc R U
H08B H 0.3786 1.4847 -0.3499 0.138 Uiso 1 1 calc R U
C89 C 0.5725(13) 0.7418(12) -0.0921(7) 0.081(5) Uiso 1 1 d . .
C24 C 0.5233(15) 0.8373(11) 0.0212(7) 0.081(5) Uani 1 1 d . .
O24 O 0.3599(13) 1.0863(6) -0.2577(5) 0.116(4) Uani 1 1 d . .
O16 O 0.6132(12) 0.1662(7) 0.2709(5) 0.124(5) Uani 1 1 d . .
C16 C 0.7736(14) 1.0534(9) -0.1364(6) 0.140(7) Uani 1 1 d . .
H14G H 0.7909 1.0080 -0.1072 0.210 Uiso 1 1 calc R U
H14H H 0.7971 1.0923 -0.1281 0.210 Uiso 1 1 calc R U
H14I H 0.8006 1.0404 -0.1682 0.210 Uiso 1 1 calc R U
O14 O 0.3900(11) -0.1299(7) 0.5299(6) 0.163(7) Uani 1 1 d . .
N14 N 0.4637(13) 1.2593(9) -0.3979(7) 0.115(5) Uani 1 1 d . .
Cl1 Cl 0.7003(6) 0.2708(5) 0.3857(3) 0.240(3) Uani 1 1 d . .
O1 O 0.6796(9) 1.4392(9) -0.4033(6) 0.142(4) Uani 1 1 d . .
N1 N 0.7042(11) 1.2855(10) -0.2924(8) 0.121(5) Uani 1 1 d . .
C1 C 0.7368(13) 1.4734(11) -0.4408(8) 0.154(7) Uiso 1 1 d . .
H15I H 0.6965 1.5170 -0.4668 0.231 Uiso 1 1 calc R U
H15J H 0.7731 1.4357 -0.4586 0.231 Uiso 1 1 calc R U
H15K H 0.7789 1.4903 -0.4220 0.231 Uiso 1 1 calc R U
N11 N 0.4469(10) 0.6317(11) 0.0070(7) 0.099(5) Uani 1 1 d . .
H11X H 0.3891 0.6441 0.0154 0.119 Uiso 1 1 calc R U
O11 O 0.1746(12) 0.4357(7) 0.3304(5) 0.138(4) Uani 1 1 d . .
C11 C 0.6452(17) 1.2557(13) -0.2633(9) 0.105(8) Uani 1 1 d . .
O17 O 0.3099(11) 0.3606(6) 0.2068(5) 0.121(4) Uani 1 1 d . .
C17 C 0.400(2) 1.1459(14) -0.1512(8) 0.103(7) Uani 1 1 d . .
C14 C 0.2222(15) 1.3880(11) -0.3338(7) 0.189(9) Uani 1 1 d . .
H14D H 0.1563 1.4011 -0.3271 0.283 Uiso 1 1 calc R U
H14E H 0.2586 1.3494 -0.3037 0.283 Uiso 1 1 calc R U
H14F H 0.2316 1.3680 -0.3651 0.283 Uiso 1 1 calc R U
O10 O 0.2280(10) 0.5923(5) 0.2321(4) 0.113(4) Uani 1 1 d . .
N10 N 0.4614(11) 0.2789(10) 0.2224(6) 0.101(4) Uani 1 1 d . .
H10X H 0.5175 0.2714 0.2113 0.121 Uiso 1 1 calc R U
C10 C 0.6931(17) 1.1797(14) -0.2174(10) 0.133(8) Uani 1 1 d . .
H10Y H 0.7586 1.1578 -0.2131 0.160 Uiso 1 1 calc R U
C21 C 0.3581(17) 0.9649(14) -0.0276(11) 0.110(10) Uani 1 1 d . .
O21 O 0.3107(11) 0.7570(5) -0.0395(4) 0.111(4) Uani 1 1 d . .
N6 N 0.3251(9) 0.2306(8) 0.4845(5) 0.122(5) Uani 1 1 d . .
H6 H 0.3054 0.2441 0.5133 0.147 Uiso 1 1 calc R U
O6 O 0.1996(10) 1.0225(6) -0.0337(5) 0.129(4) Uani 1 1 d . .
C6 C 0.5484(18) 1.2838(15) -0.2687(9) 0.099(7) Uani 1 1 d . .
O5 O 0.3306(11) 1.2004(7) -0.1738(5) 0.137(6) Uani 1 1 d . .
N5 N 0.3413(13) 0.4602(9) 0.3007(7) 0.117(5) Uani 1 1 d . .
H5 H 0.2862 0.4887 0.2862 0.140 Uiso 1 1 calc R U
C5 C 0.496(2) 1.3546(11) -0.3055(8) 0.088(7) Uani 1 1 d . .
O13 O 0.2850(10) 0.0640(7) 0.6165(6) 0.148(6) Uani 1 1 d . .
N13 N 0.5290(10) 0.9905(9) -0.2276(6) 0.118(5) Uani 1 1 d . .
H13X H 0.4778 0.9831 -0.2149 0.141 Uiso 1 1 calc R U
C13 C 0.2537(17) 1.4591(10) -0.3427(8) 0.136(7) Uani 1 1 d . .
H13Y H 0.2409 1.4792 -0.3107 0.163 Uiso 1 1 calc R U
N4 N 0.4363(11) 0.7711(8) 0.0775(6) 0.098(4) Uani 1 1 d . .
H4A H 0.4906 0.7391 0.0908 0.118 Uiso 1 1 calc R U
O4 O 0.6718(11) 1.0828(8) -0.1453(5) 0.128(5) Uani 1 1 d . .
C4 C 0.560(2) 1.3827(11) -0.3392(9) 0.116(7) Uani 1 1 d . .
H4B H 0.5368 1.4250 -0.3683 0.139 Uiso 1 1 calc R U
C23 C 0.4357(15) 0.8378(10) 0.0371(7) 0.069(5) Uani 1 1 d . .
O23 O 0.6932(10) 0.9413(5) -0.2147(4) 0.128(4) Uani 1 1 d . .
O22 O 0.7301(10) 0.6728(6) -0.0918(4) 0.115(4) Uani 1 1 d . .
C22 C 0.3533(15) 0.8964(12) 0.0162(7) 0.101(6) Uani 1 1 d . .
H22 H 0.2953 0.8936 0.0289 0.122 Uiso 1 1 calc R U
C34 C 0.3939(17) 0.5522(11) 0.2297(7) 0.093(5) Uiso 1 1 d . .
C26 C 0.1119(12) 1.0855(10) -0.0551(7) 0.132(6) Uiso 1 1 d . .
H12K H 0.0637 1.0844 -0.0296 0.158 Uiso 1 1 calc R U
H12L H 0.1237 1.1351 -0.0610 0.158 Uiso 1 1 calc R U
O26 O 0.4369(10) 1.3974(7) -0.4706(5) 0.126(5) Uani 1 1 d . .
C27 C 0.083(2) 1.0769(17) -0.1001(13) 0.262(12) Uiso 1 1 d . .
H27 H 0.1258 1.0703 -0.1287 0.315 Uiso 1 1 calc R U
O27 O 0.5810(10) 1.3470(6) -0.4961(6) 0.114(4) Uani 1 1 d . .
C28 C -0.0262(19) 1.1515(15) -0.1125(11) 0.267(12) Uiso 1 1 d . .
H281 H -0.0596 1.1496 -0.1437 0.400 Uiso 1 1 calc R U
H282 H -0.0149 1.2008 -0.1185 0.400 Uiso 1 1 calc R U
H283 H -0.0635 1.1449 -0.0823 0.400 Uiso 1 1 calc R U
O28 O 0.2772(10) 0.7887(7) 0.0838(5) 0.112(4) Uani 1 1 d . .
O8 O 0.4949(9) 0.4458(6) 0.2971(5) 0.115(4) Uani 1 1 d . .
C15 C 0.1992(12) 1.5245(9) -0.3912(8) 0.164(7) Uani 1 1 d . .
H15O H 0.1324 1.5364 -0.3871 0.246 Uiso 1 1 calc R U
H15P H 0.2135 1.5077 -0.4235 0.246 Uiso 1 1 calc R U
H15Q H 0.2181 1.5699 -0.3931 0.246 Uiso 1 1 calc R U
O15 O 0.4491(11) -0.1112(6) 0.4510(6) 0.148(6) Uani 1 1 d . .
O18 O 0.5943(11) 0.3258(6) 0.1734(4) 0.106(4) Uani 1 1 d . .
C18 C 0.3856(19) 1.0814(12) -0.1078(8) 0.097(6) Uani 1 1 d . .
C32 C 0.2994(17) 0.6675(9) 0.1667(8) 0.098(6) Uani 1 1 d . .
H32 H 0.2407 0.7031 0.1535 0.118 Uiso 1 1 calc R U
C31 C 0.3825(19) 0.6773(10) 0.1429(8) 0.093(6) Uani 1 1 d . .
C30 C 0.3614(19) 0.7545(12) 0.0961(8) 0.096(6) Uani 1 1 d . .
C87 C 0.4787(18) 0.6863(14) -0.0369(11) 0.113(9) Uani 1 1 d . .
C36 C 0.4705(14) 0.6276(10) 0.1622(8) 0.086(7) Uani 1 1 d . .
C39 C 0.8070(16) 0.5908(12) 0.1813(9) 0.200(9) Uani 1 1 d . .
H13A H 0.8581 0.6042 0.1625 0.300 Uiso 1 1 calc R U
H13B H 0.8241 0.5355 0.1947 0.300 Uiso 1 1 calc R U
H13C H 0.7946 0.6149 0.2106 0.300 Uiso 1 1 calc R U
C38 C 0.7174(18) 0.6193(11) 0.1427(11) 0.144(7) Uani 1 1 d . .
H38 H 0.6999 0.6758 0.1299 0.172 Uiso 1 1 calc R U
C37 C 0.6389(15) 0.5990(8) 0.1719(6) 0.090(5) Uani 1 1 d . .
H12D H 0.6521 0.5432 0.1806 0.108 Uiso 1 1 calc R U
H12E H 0.6354 0.6147 0.2053 0.108 Uiso 1 1 calc R U
C92 C 0.5913(17) 0.8658(10) -0.1636(6) 0.094(5) Uani 1 1 d . .
C40 C 0.7365(12) 0.5842(9) 0.0950(7) 0.127(6) Uani 1 1 d . .
H08C H 0.7888 0.5971 0.0774 0.191 Uiso 1 1 calc R U
H08D H 0.6813 0.6043 0.0706 0.191 Uiso 1 1 calc R U
H08E H 0.7517 0.5289 0.1070 0.191 Uiso 1 1 calc R U
C41 C 0.1426(12) 0.6556(10) 0.2266(6) 0.121(6) Uiso 1 1 d . .
H15A H 0.1250 0.6795 0.1889 0.145 Uiso 1 1 calc R U
H15B H 0.1539 0.6941 0.2428 0.145 Uiso 1 1 calc R U
C72 C 0.4299(16) 0.4035(11) 0.1576(7) 0.078(5) Uani 1 1 d . .
C42 C 0.0619(17) 0.6306(14) 0.2522(9) 0.193(9) Uiso 1 1 d . .
H42 H 0.0806 0.6008 0.2893 0.232 Uiso 1 1 calc R U
C19 C 0.296(2) 1.0795(11) -0.0913(9) 0.118(7) Uani 1 1 d . .
H19 H 0.2440 1.1196 -0.1089 0.142 Uiso 1 1 calc R U
O19 O 0.3122(9) 0.5846(5) 0.0621(3) 0.091(3) Uani 1 1 d . .
C33 C 0.3051(13) 0.6049(14) 0.2097(8) 0.099(6) Uani 1 1 d . .
C52 C 0.0854(13) 0.4227(11) 0.3360(7) 0.130(7) Uani 1 1 d . .
H13J H 0.0375 0.4679 0.3149 0.156 Uiso 1 1 calc R U
H13K H 0.0707 0.4173 0.3732 0.156 Uiso 1 1 calc R U
C51 C 0.2567(17) 0.3910(13) 0.3574(9) 0.136(8) Uani 1 1 d . .
C50 C 0.2493(12) 0.3331(9) 0.4063(7) 0.107(5) Uiso 1 1 d . .
H50 H 0.1923 0.3253 0.4172 0.128 Uiso 1 1 calc R U
C49 C 0.3361(12) 0.2915(9) 0.4345(7) 0.101(5) Uiso 1 1 d . .
C48 C 0.4210(11) 0.2923(9) 0.4199(7) 0.102(5) Uiso 1 1 d . .
H48 H 0.4757 0.2552 0.4376 0.122 Uiso 1 1 calc R U
C53 C 0.0795(17) 0.3529(12) 0.3193(9) 0.141(8) Uani 1 1 d . .
H53 H 0.1305 0.3071 0.3382 0.170 Uiso 1 1 calc R U
C55 C -0.0201(15) 0.3408(12) 0.3329(8) 0.185(9) Uani 1 1 d . .
H15C H -0.0246 0.3296 0.3710 0.278 Uiso 1 1 calc R U
H15D H -0.0262 0.2984 0.3198 0.278 Uiso 1 1 calc R U
H15E H -0.0697 0.3872 0.3162 0.278 Uiso 1 1 calc R U
C54 C 0.0931(15) 0.3705(11) 0.2609(9) 0.177(8) Uani 1 1 d . .
H16D H 0.0972 0.3257 0.2478 0.266 Uiso 1 1 calc R U
H16E H 0.1504 0.3841 0.2549 0.266 Uiso 1 1 calc R U
H16F H 0.0403 0.4129 0.2424 0.266 Uiso 1 1 calc R U
C110 C 0.4304(17) 1.1083(15) -0.2886(10) 0.111(8) Uani 1 1 d . .
C57 C 0.3291(13) 0.0951(13) 0.5298(9) 0.102(6) Uani 1 1 d . .
C56 C 0.3476(13) 0.1545(12) 0.4821(9) 0.108(6) Uani 1 1 d . .
C58 C 0.3513(13) 0.0179(11) 0.5305(8) 0.134(7) Uani 1 1 d . .
H58 H 0.3437 -0.0186 0.5603 0.161 Uiso 1 1 calc R U
C59 C 0.3849(11) -0.0023(12) 0.4853(9) 0.105(6) Uiso 1 1 d . .
C45 C 0.415(2) 0.4806(10) 0.2760(8) 0.119(8) Uani 1 1 d . .
C61 C 0.5156(16) 0.0932(10) 0.3297(8) 0.126(7) Uani 1 1 d . .
H61 H 0.5661 0.0511 0.3471 0.151 Uiso 1 1 calc R U
C60 C 0.3972(11) 0.0534(10) 0.4341(7) 0.092(5) Uani 1 1 d . .
C93 C 0.4945(18) 0.8086(12) -0.1126(8) 0.107(6) Uani 1 1 d . .
C62 C 0.4248(18) 0.0948(14) 0.3426(9) 0.112(7) Uiso 1 1 d . .
C63 C 0.3454(12) 0.1456(11) 0.3190(7) 0.111(5) Uani 1 1 d . .
H63 H 0.2863 0.1409 0.3279 0.133 Uiso 1 1 calc R U
C64 C 0.3575(15) 0.2115(9) 0.2768(6) 0.086(5) Uani 1 1 d . .
H64 H 0.3039 0.2495 0.2585 0.103 Uiso 1 1 calc R U
C067 C 0.5326(14) 0.9015(11) -0.0232(7) 0.109(6) Uani 1 1 d . U
H067 H 0.5896 0.9051 -0.0370 0.131 Uiso 1 1 calc R U
C67 C 0.6994(16) 0.1129(16) 0.2965(9) 0.212(13) Uani 1 1 d . .
H15R H 0.7072 0.1253 0.3303 0.255 Uiso 1 1 calc R U
H15S H 0.6899 0.0623 0.3052 0.255 Uiso 1 1 calc R U
C66 C 0.5352(17) 0.1568(11) 0.2889(8) 0.090(6) Uani 1 1 d . .
C65 C 0.4464(16) 0.2183(14) 0.2638(9) 0.098(6) Uani 1 1 d . .
N3 N 0.4642(10) 1.0169(10) -0.0830(7) 0.116(5) Uani 1 1 d . .
O3 O 0.4059(12) 1.3799(9) -0.3065(6) 0.116(5) Uani 1 1 d . .
C3 C 0.656(2) 1.3493(13) -0.3298(10) 0.115(8) Uani 1 1 d . .
C074 C 0.440(2) 0.9580(9) -0.0423(6) 0.086(6) Uani 1 1 d . U
C74 C 0.5489(15) 0.4473(12) 0.1039(7) 0.099(6) Uani 1 1 d . .
H74 H 0.6107 0.4420 0.0944 0.119 Uiso 1 1 calc R U
C73 C 0.5223(15) 0.3935(13) 0.1451(10) 0.092(6) Uani 1 1 d . .
C077 C 0.3750(12) 0.1285(9) 0.4418(8) 0.115(7) Uani 1 1 d . .
H077 H 0.3817 0.1657 0.4121 0.138 Uiso 1 1 calc R U
C77 C 0.3587(12) 0.4683(12) 0.1283(8) 0.112(8) Uani 1 1 d . .
H77 H 0.2959 0.4749 0.1363 0.134 Uiso 1 1 calc R U
C76 C 0.3819(15) 0.5265(11) 0.0848(9) 0.108(7) Uani 1 1 d . .
C75 C 0.4695(16) 0.5100(11) 0.0793(8) 0.086(6) Uani 1 1 d . .
C46 C 0.3398(17) 0.3958(11) 0.3493(7) 0.108(7) Uani 1 1 d . .
C80 C 0.8389(17) 0.3428(13) 0.1829(10) 0.230(12) Uani 1 1 d . .
H16J H 0.8458 0.3528 0.1451 0.344 Uiso 1 1 calc R U
H16K H 0.8673 0.2886 0.1991 0.344 Uiso 1 1 calc R U
H16L H 0.8696 0.3722 0.1982 0.344 Uiso 1 1 calc R U
C79 C 0.7338(16) 0.3664(9) 0.1931(9) 0.129(7) Uani 1 1 d . .
H79 H 0.7046 0.4210 0.1747 0.155 Uiso 1 1 calc R U
C78 C 0.6851(17) 0.3162(10) 0.1701(8) 0.139(7) Uani 1 1 d . .
H12F H 0.6971 0.3234 0.1325 0.166 Uiso 1 1 calc R U
H12G H 0.7180 0.2624 0.1874 0.166 Uiso 1 1 calc R U
C102 C 0.5221(18) 1.0589(12) -0.2705(10) 0.104(7) Uani 1 1 d . .
C82 C 0.2149(12) 0.5951(9) 0.0677(6) 0.110(6) Uani 1 1 d . .
H10A H 0.1998 0.6030 0.1029 0.132 Uiso 1 1 calc R U
H10B H 0.2013 0.5483 0.0651 0.132 Uiso 1 1 calc R U
C109 C 0.4124(18) 1.1784(9) -0.3315(7) 0.115(9) Uani 1 1 d . .
H10Z H 0.3513 1.2125 -0.3405 0.138 Uiso 1 1 calc R U
C108 C 0.4875(18) 1.1932(17) -0.3587(10) 0.100(6) Uiso 1 1 d . .
C81 C 0.7124(17) 0.3549(10) 0.2497(9) 0.219(13) Uani 1 1 d . .
H13G H 0.6451 0.3715 0.2521 0.328 Uiso 1 1 calc R U
H13H H 0.7404 0.3847 0.2663 0.328 Uiso 1 1 calc R U
H13I H 0.7378 0.3010 0.2676 0.328 Uiso 1 1 calc R U
O2 O 0.8103(13) 1.3545(12) -0.3624(9) 0.219(12) Uani 1 1 d . .
N2 N 0.4925(13) 1.1347(6) -0.1552(5) 0.093(4) Uani 1 1 d . .
H2 H 0.5289 1.0970 -0.1312 0.112 Uiso 1 1 calc R U
C2 C 0.728(3) 1.3786(15) -0.3651(11) 0.162(14) Uani 1 1 d . .
C103 C 0.5922(16) 1.0764(14) -0.2976(10) 0.107(6) Uani 1 1 d . .
H10U H 0.6539 1.0436 -0.2888 0.128 Uiso 1 1 calc R U
C85 C 0.0529(13) 0.6729(8) 0.0413(6) 0.138(7) Uani 1 1 d . .
H13D H 0.0126 0.7165 0.0154 0.208 Uiso 1 1 calc R U
H13E H 0.0459 0.6827 0.0762 0.208 Uiso 1 1 calc R U
H13F H 0.0354 0.6275 0.0411 0.208 Uiso 1 1 calc R U
C84 C 0.1635(15) 0.6510(10) -0.0303(8) 0.165(9) Uani 1 1 d . .
H16G H 0.1265 0.6981 -0.0547 0.248 Uiso 1 1 calc R U
H16H H 0.1409 0.6091 -0.0337 0.248 Uiso 1 1 calc R U
H16I H 0.2287 0.6400 -0.0384 0.248 Uiso 1 1 calc R U
C83 C 0.1543(12) 0.6604(10) 0.0277(10) 0.137(8) Uani 1 1 d . .
H83 H 0.1712 0.7068 0.0292 0.164 Uiso 1 1 calc R U
C91 C 0.6779(13) 0.8048(10) -0.1465(6) 0.108(6) Uani 1 1 d . .
H91 H 0.7374 0.8066 -0.1571 0.129 Uiso 1 1 calc R U
C88 C 0.5604(18) 0.6795(11) -0.0525(8) 0.121(7) Uani 1 1 d . .
H88 H 0.6109 0.6353 -0.0385 0.146 Uiso 1 1 calc R U
C90 C 0.6593(13) 0.7402(11) -0.1106(7) 0.086(5) Uiso 1 1 d . .
C35 C 0.4769(13) 0.5593(10) 0.2093(7) 0.103(5) Uani 1 1 d . .
H35 H 0.5350 0.5237 0.2237 0.124 Uiso 1 1 calc R U
C95 C 0.3980(18) 0.7504(16) -0.0556(9) 0.102(7) Uani 1 1 d . .
C94 C 0.4076(18) 0.8127(11) -0.0976(8) 0.105(6) Uani 1 1 d . .
H94 H 0.3554 0.8542 -0.1137 0.126 Uiso 1 1 calc R U
C25 C 0.6935(13) 0.7753(9) 0.0205(6) 0.118(6) Uani 1 1 d . .
H11A H 0.7407 0.7305 0.0415 0.177 Uiso 1 1 calc R U
H11B H 0.7096 0.8210 0.0216 0.177 Uiso 1 1 calc R U
H11C H 0.6906 0.7714 -0.0158 0.177 Uiso 1 1 calc R U
O25 O 0.7434(14) 1.1212(8) -0.3485(5) 0.171(6) Uani 1 1 d . .
C101 C 0.6157(17) 0.9365(13) -0.2062(8) 0.106(6) Uiso 1 1 d . .
C97 C 0.8910(17) 0.5838(8) -0.0921(8) 0.110(6) Uani 1 1 d . .
H97 H 0.8667 0.5484 -0.1062 0.132 Uiso 1 1 calc R U
C96 C 0.8218(13) 0.6637(10) -0.1123(6) 0.107(5) Uani 1 1 d . .
H05A H 0.8480 0.7010 -0.1027 0.128 Uiso 1 1 calc R U
H05B H 0.8148 0.6756 -0.1510 0.128 Uiso 1 1 calc R U
C71 C 0.3934(17) 0.3492(14) 0.1983(9) 0.106(7) Uani 1 1 d . .
C86 C 0.5080(15) 0.5648(14) 0.0327(9) 0.092(6) Uani 1 1 d . .
C117 C 0.5694(13) 1.4202(9) -0.5411(7) 0.151(7) Uani 1 1 d . .
H10C H 0.6258 1.4142 -0.5603 0.227 Uiso 1 1 calc R U
H10D H 0.5590 1.4641 -0.5260 0.227 Uiso 1 1 calc R U
H10E H 0.5163 1.4281 -0.5651 0.227 Uiso 1 1 calc R U
C107 C 0.539(2) 1.2698(14) -0.4178(10) 0.115(8) Uani 1 1 d . .
C106 C 0.6323(19) 1.2298(16) -0.4078(9) 0.130(7) Uani 1 1 d . .
H10W H 0.6795 1.2447 -0.4272 0.156 Uiso 1 1 calc R U
C105 C 0.650(2) 1.1635(15) -0.3651(11) 0.120(7) Uani 1 1 d . .
C47 C 0.4239(13) 0.3536(9) 0.3752(6) 0.102(5) Uani 1 1 d . .
H47 H 0.4800 0.3634 0.3648 0.122 Uiso 1 1 calc R U
C111 C 0.2613(13) 1.1370(10) -0.2670(6) 0.129(6) Uani 1 1 d . .
H12A H 0.2221 1.1132 -0.2436 0.194 Uiso 1 1 calc R U
H12B H 0.2396 1.1450 -0.3035 0.194 Uiso 1 1 calc R U
H12C H 0.2577 1.1860 -0.2600 0.194 Uiso 1 1 calc R U
N8 N 0.4155(14) -0.0864(10) 0.4892(10) 0.156(9) Uani 1 1 d . .
Cl2 Cl 0.8199(7) 0.1295(5) 0.4470(6) 0.399(7) Uani 1 1 d . .
C100 C 0.2245(11) 0.8231(9) -0.0598(7) 0.130(6) Uani 1 1 d . .
H12H H 0.1709 0.8123 -0.0425 0.195 Uiso 1 1 calc R U
H12I H 0.2145 0.8310 -0.0977 0.195 Uiso 1 1 calc R U
H12J H 0.2321 0.8690 -0.0524 0.195 Uiso 1 1 calc R U
C104 C 0.5738(19) 1.1466(12) -0.3411(10) 0.096(6) Uani 1 1 d . .
C99 C 0.9906(13) 0.5713(10) -0.1071(7) 0.127(7) Uani 1 1 d . .
H14A H 1.0276 0.5189 -0.0908 0.191 Uiso 1 1 calc R U
H14B H 1.0163 0.6062 -0.0948 0.191 Uiso 1 1 calc R U
H14C H 0.9919 0.5809 -0.1453 0.191 Uiso 1 1 calc R U
C116 C 0.5082(18) 1.3470(15) -0.4652(9) 0.108(7) Uani 1 1 d . .
C113 C 0.903(2) 1.1159(16) -0.3401(11) 0.230(10) Uiso 1 1 d . .
H11Z H 0.9231 1.0597 -0.3358 0.276 Uiso 1 1 calc R U
C70 C 0.7666(16) 0.0858(14) 0.2178(8) 0.217(11) Uani 1 1 d . .
H15F H 0.8232 0.0850 0.1994 0.326 Uiso 1 1 calc R U
H15G H 0.7136 0.1251 0.1967 0.326 Uiso 1 1 calc R U
H15H H 0.7564 0.0362 0.2232 0.326 Uiso 1 1 calc R U
C98 C 0.8817(13) 0.5646(9) -0.0318(9) 0.153(7) Uani 1 1 d . .
H15L H 0.9219 0.5131 -0.0159 0.229 Uiso 1 1 calc R U
H15M H 0.8171 0.5679 -0.0248 0.229 Uiso 1 1 calc R U
H15N H 0.9002 0.6008 -0.0167 0.229 Uiso 1 1 calc R U
C114 C 0.9847(16) 1.1485(13) -0.3640(9) 0.219(10) Uiso 1 1 d . .
H15T H 0.9918 1.1437 -0.4002 0.329 Uiso 1 1 calc R U
H15U H 1.0429 1.1195 -0.3428 0.329 Uiso 1 1 calc R U
H15V H 0.9694 1.2021 -0.3636 0.329 Uiso 1 1 calc R U
C43 C -0.020(2) 0.6945(16) 0.2496(10) 0.269(12) Uiso 1 1 d . .
H16A H -0.0709 0.6763 0.2645 0.403 Uiso 1 1 calc R U
H16B H -0.0375 0.7227 0.2130 0.403 Uiso 1 1 calc R U
H16C H -0.0070 0.7279 0.2697 0.403 Uiso 1 1 calc R U
C112 C 0.8122(15) 1.1518(17) -0.3776(10) 0.292(19) Uani 1 1 d . .
H16M H 0.7924 1.2079 -0.3850 0.351 Uiso 1 1 calc R U
H16N H 0.8218 1.1366 -0.4111 0.351 Uiso 1 1 calc R U
C44 C 0.0429(16) 0.5766(14) 0.2161(9) 0.234(10) Uiso 1 1 d . .
H16O H 0.0994 0.5342 0.2171 0.351 Uiso 1 1 calc R U
H16P H 0.0255 0.6066 0.1798 0.351 Uiso 1 1 calc R U
H16Q H -0.0075 0.5567 0.2298 0.351 Uiso 1 1 calc R U
C118 C 0.7460(18) 0.2211(11) 0.4475(15) 0.268(16) Uani 1 1 d . .
H11D H 0.6940 0.2154 0.4701 0.322 Uiso 1 1 calc R U
C69 C 0.8591(15) 0.0456(15) 0.3080(9) 0.253(13) Uani 1 1 d . .
H691 H 0.9151 0.0439 0.2889 0.379 Uiso 1 1 calc R U
H692 H 0.8486 -0.0040 0.3150 0.379 Uiso 1 1 calc R U
H693 H 0.8669 0.0582 0.3413 0.379 Uiso 1 1 calc R U
C68 C 0.778(2) 0.1046(18) 0.2759(15) 0.279(19) Uani 1 1 d . .
H68 H 0.7907 0.1544 0.2692 0.335 Uiso 1 1 calc R U
C29 C 0.027(2) 1.0093(16) -0.0751(11) 0.288(13) Uiso 1 1 d . .
H291 H -0.0033 0.9993 -0.1040 0.432 Uiso 1 1 calc R U
H292 H -0.0190 1.0283 -0.0515 0.432 Uiso 1 1 calc R U
H293 H 0.0732 0.9622 -0.0558 0.432 Uiso 1 1 calc R U
C115 C 0.9183(18) 1.1330(14) -0.2835(10) 0.248(11) Uiso 1 1 d . .
H10F H 0.8772 1.1139 -0.2588 0.371 Uiso 1 1 calc R U
H10G H 0.9041 1.1878 -0.2879 0.371 Uiso 1 1 calc R U
H10H H 0.9830 1.1075 -0.2700 0.371 Uiso 1 1 calc R U

loop_
_atom_site_aniso_label
_atom_site_aniso_U_11
_atom_site_aniso_U_22
_atom_site_aniso_U_33
_atom_site_aniso_U_23
_atom_site_aniso_U_13
_atom_site_aniso_U_12
Cl7 0.243(7) 0.171(5) 0.234(7) 0.024(5) -0.005(5) -0.068(5)
O7 0.141(11) 0.056(7) 0.078(8) 0.006(6) 0.006(8) -0.004(8)
N7 0.160(15) 0.064(14) 0.13(2) 0.014(15) -0.025(14) -0.019(12)
C7 0.127(16) 0.082(13) 0.090(14) -0.009(12) -0.028(13) -0.021(12)
C20 0.040(14) 0.118(19) 0.137(19) -0.031(16) 0.004(14) -0.032(15)
O20 0.123(10) 0.064(7) 0.126(10) -0.014(6) 0.001(8) -0.028(8)
O9 0.071(8) 0.070(7) 0.129(10) -0.029(6) 0.020(9) -0.011(7)
N9 0.232(16) 0.073(9) 0.063(10) -0.008(10) 0.004(10) -0.064(9)
C9 0.14(2) 0.067(15) 0.13(2) -0.026(16) 0.010(17) -0.048(15)
O12 0.179(12) 0.101(9) 0.107(10) 0.018(9) -0.016(8) -0.031(9)
C12 0.16(2) 0.063(13) 0.109(16) -0.009(13) 0.002(16) -0.022(14)
C24 0.080(14) 0.084(15) 0.078(15) -0.041(13) 0.027(13) -0.011(13)
O24 0.138(12) 0.098(9) 0.114(10) -0.041(7) 0.007(9) -0.029(9)
O16 0.103(11) 0.127(11) 0.129(11) 0.010(8) 0.009(10) -0.047(10)
C16 0.149(17) 0.080(13) 0.132(16) 0.013(10) -0.041(14) 0.021(12)
O14 0.255(16) 0.067(9) 0.163(14) 0.024(8) 0.007(11) -0.083(9)
N14 0.134(15) 0.064(11) 0.123(14) 0.003(10) -0.035(12) -0.016(10)
Cl1 0.273(8) 0.235(7) 0.178(6) -0.022(5) 0.016(6) -0.052(6)
O1 0.181(12) 0.134(11) 0.118(11) 0.007(9) 0.036(10) -0.087(10)
N1 0.092(12) 0.091(12) 0.170(17) -0.018(12) 0.000(13) -0.025(11)
N11 0.072(11) 0.078(11) 0.131(14) -0.032(10) 0.003(11) 0.005(11)
O11 0.108(11) 0.149(11) 0.139(11) -0.018(8) -0.001(10) -0.026(10)
C11 0.082(17) 0.16(2) 0.121(19) -0.060(18) 0.017(16) -0.096(18)
O17 0.131(10) 0.077(8) 0.133(11) -0.004(6) -0.015(10) -0.020(9)
C17 0.17(2) 0.13(2) 0.060(15) -0.001(15) 0.011(16) -0.13(2)
C14 0.24(2) 0.119(16) 0.17(2) 0.081(14) 0.024(16) -0.088(16)
O10 0.114(9) 0.077(8) 0.125(10) 0.010(6) 0.033(8) -0.027(8)
N10 0.145(15) 0.074(10) 0.094(12) -0.031(9) 0.007(12) -0.041(12)
C10 0.15(2) 0.103(17) 0.12(2) -0.026(15) -0.068(18) 0.002(16)
C21 0.058(14) 0.14(2) 0.17(3) -0.09(2) 0.050(18) -0.050(17)
O21 0.119(10) 0.072(8) 0.126(10) -0.006(6) -0.010(9) -0.020(8)
N6 0.194(14) 0.089(10) 0.084(11) -0.044(10) 0.026(9) -0.026(10)
O6 0.098(9) 0.083(8) 0.171(12) 0.006(7) -0.032(9) -0.004(8)
C6 0.13(2) 0.14(2) 0.084(17) -0.046(17) 0.049(16) -0.113(19)
O5 0.206(15) 0.077(9) 0.114(11) -0.008(7) -0.044(9) -0.033(8)
N5 0.183(17) 0.064(11) 0.095(14) -0.002(11) -0.002(11) -0.041(10)
C5 0.18(3) 0.033(12) 0.037(14) 0.022(11) -0.012(17) -0.028(17)
O13 0.234(14) 0.079(9) 0.112(12) 0.027(8) 0.026(9) -0.060(9)
N13 0.128(14) 0.071(9) 0.152(13) -0.012(10) 0.022(10) -0.041(10)
C13 0.16(2) 0.062(14) 0.138(18) 0.026(12) 0.031(16) 0.003(15)
N4 0.120(13) 0.069(10) 0.094(12) 0.019(9) -0.020(10) -0.042(9)
O4 0.191(15) 0.059(8) 0.102(9) 0.017(7) -0.038(9) -0.018(9)
C4 0.14(2) 0.076(14) 0.097(19) 0.004(13) -0.056(17) 0.000(16)
C23 0.081(14) 0.054(12) 0.055(13) 0.007(10) -0.014(12) -0.011(12)
O23 0.156(11) 0.070(7) 0.151(11) 0.003(6) 0.024(8) -0.048(7)
O22 0.113(9) 0.101(9) 0.107(9) -0.005(7) 0.014(8) -0.015(8)
C22 0.16(2) 0.086(13) 0.062(12) 0.013(11) 0.042(13) -0.069(16)
O26 0.146(11) 0.070(9) 0.136(10) -0.013(7) 0.008(9) -0.005(8)
O27 0.171(12) 0.041(7) 0.115(11) 0.006(7) 0.026(9) -0.032(8)
O28 0.118(10) 0.104(9) 0.107(9) 0.004(7) 0.009(9) -0.046(8)
O8 0.130(10) 0.074(8) 0.108(9) 0.020(6) -0.026(8) -0.015(7)
C15 0.162(17) 0.086(13) 0.19(2) 0.009(14) 0.008(15) 0.000(13)
O15 0.266(16) 0.043(8) 0.133(12) -0.002(7) -0.032(11) -0.061(9)
O18 0.085(8) 0.074(8) 0.144(10) -0.021(7) -0.001(9) -0.005(8)
C18 0.124(19) 0.090(17) 0.093(16) -0.023(14) 0.040(15) -0.055(17)
C32 0.19(2) 0.036(10) 0.066(15) 0.008(10) 0.001(14) -0.052(13)
C31 0.17(2) 0.054(14) 0.086(16) -0.028(13) 0.031(16) -0.076(16)
C30 0.13(2) 0.092(18) 0.106(17) -0.018(15) 0.031(17) -0.099(17)
C87 0.057(15) 0.102(18) 0.15(2) -0.046(17) -0.033(18) 0.028(17)
C36 0.074(14) 0.056(13) 0.101(17) -0.055(12) -0.031(14) 0.052(12)
C39 0.142(19) 0.20(2) 0.23(2) -0.034(18) -0.016(19) -0.026(16)
C38 0.13(2) 0.108(16) 0.19(3) -0.037(17) 0.01(2) -0.035(15)
C37 0.098(15) 0.081(11) 0.095(14) -0.033(10) -0.002(13) -0.024(12)
C92 0.154(19) 0.080(13) 0.068(12) -0.020(10) 0.010(12) -0.063(14)
C40 0.153(17) 0.090(12) 0.127(16) -0.014(12) -0.007(13) -0.031(11)
C72 0.107(18) 0.071(14) 0.087(14) -0.026(12) 0.050(13) -0.068(14)
C19 0.20(3) 0.066(14) 0.101(18) -0.027(13) 0.009(17) -0.050(17)
O19 0.092(9) 0.072(7) 0.087(8) 0.013(6) -0.024(7) -0.019(7)
C33 0.083(15) 0.15(2) 0.080(15) -0.050(15) 0.029(13) -0.047(15)
C52 0.078(15) 0.137(18) 0.140(17) -0.002(14) 0.005(13) -0.006(13)
C51 0.083(16) 0.146(19) 0.19(2) -0.016(17) -0.025(17) -0.070(15)
C53 0.21(3) 0.112(16) 0.112(19) -0.048(15) 0.010(17) -0.045(15)
C55 0.155(19) 0.22(2) 0.19(2) 0.008(17) 0.033(16) -0.106(18)
C54 0.24(2) 0.18(2) 0.14(2) -0.057(16) -0.003(18) -0.079(17)
C110 0.084(16) 0.13(2) 0.18(2) -0.13(2) 0.085(18) -0.054(18)
C57 0.146(16) 0.095(18) 0.059(15) -0.007(16) 0.017(12) -0.039(13)
C56 0.184(18) 0.080(15) 0.079(17) -0.036(15) 0.031(13) -0.054(13)
C58 0.21(2) 0.055(12) 0.123(18) -0.015(12) 0.013(14) -0.031(12)
C45 0.19(3) 0.054(13) 0.093(17) 0.046(12) -0.039(17) -0.059(16)
C61 0.18(2) 0.039(11) 0.137(17) -0.010(12) -0.031(15) -0.005(13)
C60 0.139(14) 0.105(15) 0.027(11) -0.005(11) -0.008(10) -0.039(11)
C93 0.124(17) 0.13(2) 0.086(15) -0.057(14) 0.014(15) -0.041(17)
C63 0.090(13) 0.104(13) 0.125(15) 0.002(12) -0.026(12) -0.034(12)
C64 0.129(18) 0.074(13) 0.070(13) -0.023(11) 0.011(11) -0.048(12)
C067 0.158(18) 0.107(14) 0.074(13) -0.018(13) -0.019(12) -0.060(12)
C67 0.063(14) 0.29(3) 0.21(3) -0.01(2) -0.07(2) 0.03(2)
C66 0.113(19) 0.057(14) 0.086(16) -0.024(12) -0.017(15) 0.001(15)
C65 0.109(18) 0.12(2) 0.104(17) -0.053(16) 0.026(16) -0.072(18)
N3 0.154(13) 0.071(10) 0.118(13) -0.047(10) -0.021(12) -0.006(12)
O3 0.107(10) 0.079(10) 0.139(13) -0.016(9) -0.012(10) -0.003(8)
C3 0.15(2) 0.069(16) 0.09(2) -0.007(14) -0.061(19) 0.002(19)
C074 0.18(2) 0.031(11) 0.037(11) 0.024(10) 0.000(13) -0.049(11)
C74 0.17(2) 0.086(14) 0.056(12) -0.021(11) 0.032(14) -0.061(17)
C73 0.073(14) 0.092(17) 0.129(19) -0.076(15) 0.019(15) -0.012(14)
C077 0.184(18) 0.058(12) 0.119(18) -0.053(12) 0.013(13) -0.038(11)
C77 0.125(16) 0.057(12) 0.126(17) -0.047(12) -0.075(15) 0.034(13)
C76 0.064(14) 0.063(13) 0.149(19) 0.011(12) -0.081(14) 0.021(13)
C75 0.081(15) 0.057(13) 0.095(15) -0.006(12) -0.044(15) 0.004(14)
C46 0.130(18) 0.105(15) 0.080(14) 0.032(12) -0.075(14) -0.062(14)
C80 0.13(2) 0.22(3) 0.28(3) -0.02(2) 0.01(2) -0.007(18)
C79 0.17(2) 0.059(11) 0.16(2) -0.028(13) -0.017(17) -0.032(13)
C78 0.15(2) 0.091(14) 0.152(18) -0.003(12) -0.040(17) -0.025(16)
C102 0.099(19) 0.068(16) 0.16(2) -0.059(16) 0.077(17) -0.021(16)
C82 0.064(12) 0.115(14) 0.141(16) -0.018(12) -0.031(12) -0.023(11)
C109 0.22(3) 0.034(10) 0.085(14) -0.001(10) -0.017(15) -0.041(13)
C81 0.34(3) 0.128(18) 0.103(17) 0.029(14) 0.076(19) 0.013(17)
O2 0.170(16) 0.181(18) 0.205(19) 0.033(12) 0.033(15) 0.029(13)
N2 0.153(14) 0.062(8) 0.079(11) 0.005(7) 0.012(10) -0.071(10)
C2 0.30(5) 0.072(19) 0.07(2) 0.037(16) 0.02(3) -0.04(3)
C103 0.12(2) 0.094(19) 0.097(17) -0.052(15) 0.005(15) 0.001(15)
C85 0.138(18) 0.083(12) 0.153(17) 0.034(11) -0.043(14) -0.024(12)
C84 0.26(3) 0.123(15) 0.117(17) -0.011(13) -0.041(16) -0.081(15)
C83 0.059(13) 0.110(15) 0.22(3) -0.004(16) -0.038(15) -0.015(11)
C91 0.113(14) 0.101(14) 0.076(12) 0.018(11) 0.011(11) -0.016(12)
C88 0.101(17) 0.113(16) 0.123(17) 0.021(14) -0.019(14) -0.031(15)
C35 0.115(16) 0.093(14) 0.079(13) -0.015(12) -0.012(12) -0.005(12)
C95 0.10(2) 0.16(2) 0.100(17) -0.058(17) 0.062(15) -0.10(2)
C94 0.114(19) 0.091(15) 0.112(18) -0.036(14) 0.034(14) -0.027(14)
C25 0.120(15) 0.118(14) 0.108(15) -0.033(11) 0.055(12) -0.021(12)
O25 0.140(14) 0.145(12) 0.162(13) 0.028(10) 0.071(12) 0.001(11)
C97 0.19(2) 0.029(10) 0.089(16) -0.004(10) -0.025(16) -0.012(13)
C96 0.107(14) 0.107(16) 0.106(14) -0.022(12) 0.010(12) -0.035(13)
C71 0.088(16) 0.12(2) 0.109(18) -0.035(16) -0.028(17) -0.021(19)
C86 0.072(15) 0.082(17) 0.124(18) -0.056(15) -0.018(16) 0.001(15)
C117 0.198(19) 0.070(12) 0.159(17) 0.000(13) 0.027(14) -0.025(12)
C107 0.11(2) 0.092(18) 0.16(2) -0.015(17) 0.01(2) -0.062(19)
C106 0.11(2) 0.12(2) 0.129(18) 0.016(16) 0.026(15) -0.031(16)
C105 0.13(3) 0.078(19) 0.14(2) -0.036(18) 0.03(2) -0.012(19)
C47 0.130(15) 0.096(12) 0.072(12) 0.023(10) -0.009(11) -0.060(11)
C111 0.122(16) 0.138(16) 0.125(15) -0.045(12) 0.024(13) -0.026(14)
N8 0.216(19) 0.074(16) 0.18(2) -0.063(14) -0.052(17) -0.022(13)
Cl2 0.263(9) 0.233(9) 0.65(2) -0.169(11) -0.094(11) 0.045(8)
C100 0.097(12) 0.088(12) 0.179(17) -0.031(11) -0.031(12) 0.008(11)
C104 0.12(2) 0.062(15) 0.108(18) -0.023(14) -0.004(17) -0.030(16)
C99 0.131(16) 0.146(17) 0.117(15) -0.058(12) 0.030(14) -0.042(13)
C116 0.13(2) 0.10(2) 0.103(19) -0.060(19) 0.038(17) -0.025(17)
C70 0.22(3) 0.29(3) 0.097(17) 0.023(17) -0.042(17) -0.06(2)
C98 0.160(17) 0.118(15) 0.16(2) -0.005(14) 0.006(16) -0.037(12)
C112 0.077(17) 0.41(4) 0.21(3) 0.13(3) 0.067(17) 0.01(2)
C118 0.21(2) 0.063(14) 0.49(5) -0.04(2) -0.13(3) -0.012(16)
C69 0.140(19) 0.32(3) 0.20(2) -0.02(2) -0.017(18) 0.04(2)
C68 0.11(2) 0.29(3) 0.29(4) 0.02(3) -0.11(3) 0.09(2)

loop_
_atom_type_symbol
_atom_type_description
_atom_type_scat_dispersion_real
_atom_type_scat_dispersion_imag
_atom_type_scat_source
C C 0.0192 0.0096 'International Tables Vol C Tables 4.2.6.8 and 6.1.1.4'
H H 0.0000 0.0000 'International Tables Vol C Tables 4.2.6.8 and 6.1.1.4'
N N 0.0330 0.0189 'International Tables Vol C Tables 4.2.6.8 and 6.1.1.4'
O O 0.0517 0.0336 'International Tables Vol C Tables 4.2.6.8 and 6.1.1.4'
Cl Cl 0.3656 0.7105 'International Tables Vol C Tables 4.2.6.8 and 6.1.1.4'

loop_
_geom_angle_atom_site_label_1
_geom_angle_atom_site_label_2
_geom_angle_atom_site_label_3
_geom_angle
C24 O7 C25 122.7(14)
O13 N7 O12 119(2)
O13 N7 C57 121.9(19)
O12 N7 C57 119(2)
C6 C7 C8 122(2)
C9 C8 N2 113(2)
C9 C8 C7 120(2)
N2 C8 C7 127(2)
O6 C20 C21 120(2)
O6 C20 C19 125(3)
C21 C20 C19 115(2)
C36 O9 C37 122.2(15)
C60 N9 C62 118.2(14)
O4 C9 C8 118(2)
O4 C9 C10 121(2)
C8 C9 C10 121(2)
C93 N12 C92 111.7(17)
O3 C12 C13 109.5(16)
C90 C89 C88 121(2)
C90 C89 C93 119(2)
C88 C89 C93 120.2(19)
O7 C24 C23 123(2)
O7 C24 C067 117.6(18)
C23 C24 C067 119.0(19)
C110 O24 C111 119.8(16)
C66 O16 C67 118.2(17)
C107 N14 C108 109(2)
C2 O1 C1 115(2)
C11 N1 C3 110(2)
C86 N11 C87 120.0(18)
C51 O11 C52 127.0(15)
N1 C11 C6 127(2)
N1 C11 C10 115(2)
C6 C11 C10 118(2)
O5 C17 N2 131(2)
O5 C17 C18 120(2)
N2 C17 C18 109(2)
C33 O10 C41 119.6(15)
C71 N10 C65 126.0(19)
C9 C10 C11 118(2)
C074 C21 C20 125(3)
C074 C21 C22 112(2)
C20 C21 C22 122(2)
C95 O21 C100 126.5(17)
C56 N6 C49 118.6(13)
C20 O6 C26 123.2(16)
C11 C6 C7 120(2)
C11 C6 C5 124(2)
C7 C6 C5 116(2)
C45 N5 C46 131.2(18)
O3 C5 C4 131(2)
O3 C5 C6 121(3)
C4 C5 C6 108(2)
C101 N13 C102 122.3(18)
C12 C13 C14 111.1(15)
C12 C13 C15 109.9(18)
C14 C13 C15 113.1(18)
C30 N4 C23 125.1(17)
C9 O4 C16 117.5(16)
C3 C4 C5 122(2)
C24 C23 C22 124.2(19)
C24 C23 N4 113.3(18)
C22 C23 N4 122.5(19)
C90 O22 C96 119.5(15)
C23 C22 C21 119.4(18)
C35 C34 C33 123(2)
C35 C34 C45 109(2)
C33 C34 C45 127(2)
C27 C26 O6 109.3(19)
C26 C27 C29 99(2)
C26 C27 C28 100(2)
C29 C27 C28 91(2)
C116 O27 C117 116.5(17)
C78 O18 C73 123.8(16)
C19 C18 N3 116.8(19)
C19 C18 C17 123(2)
N3 C18 C17 120(2)
C33 C32 C31 120.2(19)
C36 C31 C32 122(2)
C36 C31 C30 126(2)
C32 C31 C30 113(2)
O28 C30 N4 131(2)
O28 C30 C31 114.6(18)
N4 C30 C31 115(2)
C88 C87 C95 126(3)
C88 C87 N11 129(2)
C95 C87 N11 106(2)
O9 C36 C31 125(2)
O9 C36 C35 117.4(14)
C31 C36 C35 118(2)
C37 C38 C40 111.2(18)
C37 C38 C39 109(2)
C40 C38 C39 110.3(19)
O9 C37 C38 112.5(16)
C91 C92 N12 133.4(16)
C91 C92 C101 107.7(18)
N12 C92 C101 119(2)
O10 C41 C42 112.5(16)
C73 C72 C77 119.2(18)
C73 C72 C71 127(2)
C77 C72 C71 114(2)
C43 C42 C41 112(2)
C43 C42 C44 110(2)
C41 C42 C44 103.0(17)
C20 C19 C18 125(2)
C76 O19 C82 128.2(15)
O10 C33 C32 122(2)
O10 C33 C34 119(2)
C32 C33 C34 119.3(19)
O11 C52 C53 114.6(17)
C46 C51 O11 129(2)
C46 C51 C50 115(2)
O11 C51 C50 115.7(17)
C49 C50 C51 113.2(19)
C48 C49 C50 128(2)
C48 C49 N6 120.0(16)
C50 C49 N6 111.4(16)
C49 C48 C47 115.9(17)
C52 C53 C54 104.4(19)
C52 C53 C55 109.1(18)
C54 C53 C55 113.3(18)
C102 C110 O24 113(3)
C102 C110 C109 123(2)
O24 C110 C109 124(2)
C58 C57 N7 114(2)
C58 C57 C56 122(2)
N7 C57 C56 124(2)
C077 C56 N6 126.1(19)
C077 C56 C57 114.8(19)
N6 C56 C57 118.8(18)
C59 C58 C57 117(2)
C58 C59 N8 115(2)
C58 C59 C60 125.5(19)
N8 C59 C60 120(2)
O8 C45 N5 117.5(19)
O8 C45 C34 123(2)
N5 C45 C34 119(2)
C62 C61 C66 122(2)
N9 C60 C077 125.1(16)
N9 C60 C59 125.1(18)
C077 C60 C59 109.7(16)
N12 C93 C94 116(2)
N12 C93 C89 123(2)
C94 C93 C89 121(2)
C63 C62 C61 127(2)
C63 C62 N9 120(2)
C61 C62 N9 112(2)
C62 C63 C64 115(2)
C65 C64 C63 122.3(18)
C074 C067 C24 110.9(18)
C68 C67 O16 124(2)
O16 C66 C61 131.8(19)
O16 C66 C65 116(2)
C61 C66 C65 112(2)
C64 C65 N10 124(2)
C64 C65 C66 122(2)
N10 C65 C66 114(2)
C18 N3 C074 114.7(17)
C5 O3 C12 118.3(18)
N1 C3 C4 129(3)
N1 C3 C2 108(2)
C4 C3 C2 123(3)
C21 C074 C067 134(2)
C21 C074 N3 123(2)
C067 C074 N3 103(2)
C75 C74 C73 111(2)
C72 C73 C74 122(2)
C72 C73 O18 119(2)
C74 C73 O18 118.4(19)
C56 C077 C60 131.2(18)
C72 C77 C76 121.0(18)
C75 C76 O19 132(2)
C75 C76 C77 112.0(17)
O19 C76 C77 116(2)
C76 C75 C74 134(2)
C76 C75 C86 119.3(19)
C74 C75 C86 107(2)
C51 C46 C47 131(2)
C51 C46 N5 112.6(19)
C47 C46 N5 116.1(19)
C81 C79 C80 115.5(19)
C81 C79 C78 105(2)
C80 C79 C78 109.2(18)
O18 C78 C79 121.1(18)
C103 C102 C110 116(2)
C103 C102 N13 127(2)
C110 C102 N13 116(2)
O19 C82 C83 113.4(14)
C108 C109 C110 118(2)
N14 C108 C104 127(2)
N14 C108 C109 114(3)
C104 C108 C109 118(3)
C17 N2 C8 129.0(18)
O2 C2 O1 122(4)
O2 C2 C3 130(3)
O1 C2 C3 108(3)
C102 C103 C104 121(2)
C82 C83 C85 109.0(17)
C82 C83 C84 114.1(16)
C85 C83 C84 109.2(16)
C92 C91 C90 109.6(17)
C87 C88 C89 117(3)
O22 C90 C89 116(2)
O22 C90 C91 120.6(17)
C89 C90 C91 124(2)
C34 C35 C36 117.3(19)
O21 C95 C87 126(3)
O21 C95 C94 116(3)
C87 C95 C94 118(2)
C93 C94 C95 117(2)
C105 O25 C112 114.7(19)
O23 C101 N13 128(2)
O23 C101 C92 126(2)
N13 C101 C92 106.4(19)
C99 C97 C96 117.6(17)
C99 C97 C98 113.6(16)
C96 C97 C98 104.3(15)
O22 C96 C97 114.1(16)
O17 C71 N10 121(2)
O17 C71 C72 124(2)
N10 C71 C72 115(2)
O20 C86 N11 124(2)
O20 C86 C75 119(2)
N11 C86 C75 117.4(19)
N14 C107 C106 134(2)
N14 C107 C116 108(3)
C106 C107 C116 118(2)
C107 C106 C105 113(2)
C104 C105 C106 118(3)
C104 C105 O25 124(3)
C106 C105 O25 118(3)
C46 C47 C48 115.1(17)
O14 N8 O15 121.7(19)
O14 N8 C59 117(2)
O15 N8 C59 120(2)
C108 C104 C105 119(3)
C108 C104 C103 123(3)
C105 C104 C103 118(2)
O26 C116 O27 125(3)
O26 C116 C107 126(2)
O27 C116 C107 108(2)
C112 C113 C114 111(2)
C112 C113 C115 126(2)
C114 C113 C115 92.0(19)
O25 C112 C113 104(2)
Cl1 C118 Cl2 111(2)
Cl1 C118 Cl7 112.9(14)
Cl2 C118 Cl7 107.3(13)
C67 C68 C69 116(3)
C67 C68 C70 108(3)
C69 C68 C70 110(2)

loop_
_geom_bond_atom_site_label_1
_geom_bond_atom_site_label_2
_geom_bond_distance
Cl7 C118 1.78(2)
O7 C24 1.344(17)
O7 C25 1.441(15)
N7 O13 1.208(17)
N7 O12 1.249(15)
N7 C57 1.44(2)
C7 C6 1.406(19)
C7 C8 1.45(2)
C8 C9 1.37(2)
C8 N2 1.39(2)
C20 O6 1.267(18)
C20 C21 1.34(2)
C20 C19 1.39(2)
O20 C86 1.270(17)
O9 C36 1.327(19)
O9 C37 1.409(16)
N9 C60 1.330(15)
N9 C62 1.44(2)
C9 O4 1.34(2)
C9 C10 1.38(2)
N12 C93 1.43(2)
N12 C92 1.315(18)
C12 O3 1.374(18)
C12 C13 1.50(2)
C89 C90 1.365(17)
C89 C88 1.41(2)
C89 C93 1.42(2)
C24 C23 1.358(18)
C24 C067 1.48(2)
O24 C110 1.410(18)
O24 C111 1.470(16)
O16 C66 1.29(2)
O16 C67 1.41(2)
C16 O4 1.444(17)
O14 N8 1.29(2)
N14 C107 1.272(19)
N14 C108 1.35(2)
Cl1 C118 1.67(3)
O1 C2 1.32(3)
O1 C1 1.444(18)
N1 C11 1.313(19)
N1 C3 1.35(2)
N11 C86 1.325(19)
N11 C87 1.51(3)
O11 C51 1.34(2)
O11 C52 1.416(18)
C11 C6 1.37(2)
C11 C10 1.59(2)
O17 C71 1.221(18)
C17 O5 1.23(2)
C17 N2 1.34(2)
C17 C18 1.50(2)
C14 C13 1.50(2)
O10 C33 1.335(17)
O10 C41 1.431(16)
N10 C71 1.40(2)
N10 C65 1.43(2)
C21 C074 1.25(2)
C21 C22 1.51(2)
O21 C95 1.336(17)
O21 C100 1.479(15)
N6 C56 1.377(18)
N6 C49 1.547(18)
O6 C26 1.471(17)
C6 C5 1.43(3)
N5 C45 1.37(2)
N5 C46 1.520(19)
C5 O3 1.27(3)
C5 C4 1.42(2)
N13 C101 1.394(19)
N13 C102 1.45(2)
C13 C15 1.55(2)
N4 C30 1.300(18)
N4 C23 1.418(18)
C4 C3 1.37(2)
C23 C22 1.382(19)
O23 C101 1.195(18)
O22 C90 1.359(16)
O22 C96 1.433(15)
C34 C35 1.366(19)
C34 C33 1.40(2)
C34 C45 1.52(2)
C26 C27 1.30(3)
O26 C116 1.17(2)
C27 C29 1.71(3)
C27 C28 1.76(3)
O27 C116 1.338(19)
O27 C117 1.533(16)
O28 C30 1.22(2)
O8 C45 1.23(2)
O15 N8 1.229(18)
O18 C78 1.310(18)
O18 C73 1.426(19)
C18 C19 1.40(2)
C18 N3 1.420(19)
C32 C33 1.39(2)
C32 C31 1.41(2)
C31 C36 1.37(2)
C31 C30 1.59(2)
C87 C88 1.25(2)
C87 C95 1.40(3)
C36 C35 1.52(2)
C39 C38 1.54(2)
C38 C37 1.48(2)
C38 C40 1.51(2)
C92 C91 1.426(19)
C92 C101 1.63(2)
C41 C42 1.50(2)
C72 C73 1.374(19)
C72 C77 1.40(2)
C72 C71 1.50(2)
C42 C43 1.41(3)
C42 C44 1.61(3)
O19 C76 1.273(17)
O19 C82 1.409(15)
C52 C53 1.49(2)
C51 C46 1.28(2)
C51 C50 1.48(2)
C50 C49 1.390(17)
C49 C48 1.315(17)
C48 C47 1.428(17)
C53 C54 1.49(2)
C53 C55 1.58(2)
C110 C102 1.40(2)
C110 C109 1.45(2)
C57 C58 1.37(2)
C57 C56 1.53(2)
C56 C077 1.265(18)
C58 C59 1.36(2)
C59 N8 1.48(2)
C59 C60 1.52(2)
C61 C62 1.38(2)
C61 C66 1.49(2)
C60 C077 1.404(19)
C93 C94 1.329(19)
C62 C63 1.31(2)
C63 C64 1.490(18)
C64 C65 1.393(19)
C067 C074 1.46(2)
C67 C68 1.26(3)
C66 C65 1.49(2)
N3 C074 1.454(19)
C3 C2 1.53(3)
C74 C75 1.41(2)
C74 C73 1.42(2)
C77 C76 1.48(2)
C76 C75 1.26(2)
C75 C86 1.60(2)
C46 C47 1.340(19)
C80 C79 1.53(2)
C79 C81 1.47(2)
C79 C78 1.56(2)
C102 C103 1.33(2)
C82 C83 1.454(19)
C109 C108 1.38(2)
C108 C104 1.32(2)
O2 C2 1.17(4)
C103 C104 1.46(2)
C85 C83 1.505(19)
C84 C83 1.55(2)
C91 C90 1.432(19)
C95 C94 1.43(2)
O25 C105 1.38(2)
O25 C112 1.44(2)
C97 C99 1.49(2)
C97 C96 1.506(18)
C97 C98 1.525(19)
C107 C106 1.36(2)
C107 C116 1.60(3)
C106 C105 1.40(2)
C105 C104 1.37(2)
Cl2 C118 1.74(2)
C113 C112 1.53(3)
C113 C114 1.58(3)
C113 C115 1.60(3)
C70 C68 1.64(3)
C69 C68 1.46(3)

loop_
_geom_torsion_atom_site_label_1
_geom_torsion_atom_site_label_2
_geom_torsion_atom_site_label_3
_geom_torsion_atom_site_label_4
_geom_torsion
C6 C7 C8 C9 6(2)
C6 C7 C8 N2 178.2(13)
N2 C8 C9 O4 5(2)
C7 C8 C9 O4 178.7(13)
N2 C8 C9 C10 179.6(15)
C7 C8 C9 C10 -7(3)
C25 O7 C24 C23 172.4(13)
C25 O7 C24 C067 -4.7(18)
C3 N1 C11 C6 0(2)
C3 N1 C11 C10 -180.0(13)
O4 C9 C10 C11 179.3(12)
C8 C9 C10 C11 5(3)
N1 C11 C10 C9 177.7(15)
C6 C11 C10 C9 -2(2)
O6 C20 C21 C074 177.6(17)
C19 C20 C21 C074 -4(3)
O6 C20 C21 C22 4(3)
C19 C20 C21 C22 -177.9(14)
C21 C20 O6 C26 176.7(15)
C19 C20 O6 C26 -1(3)
N1 C11 C6 C7 -178.8(15)
C10 C11 C6 C7 1(2)
N1 C11 C6 C5 -5(3)
C10 C11 C6 C5 175.1(13)
C8 C7 C6 C11 -3(2)
C8 C7 C6 C5 -177.3(13)
C11 C6 C5 O3 -175.9(15)
C7 C6 C5 O3 -2(2)
C11 C6 C5 C4 8(2)
C7 C6 C5 C4 -177.4(13)
O3 C12 C13 C14 -52(2)
O3 C12 C13 C15 -178.0(13)
C8 C9 O4 C16 -179.9(14)
C10 C9 O4 C16 6(2)
O3 C5 C4 C3 176.6(17)
C6 C5 C4 C3 -8(2)
O7 C24 C23 C22 -179.9(12)
C067 C24 C23 C22 -3(2)
O7 C24 C23 N4 -0.7(19)
C067 C24 C23 N4 176.4(11)
C30 N4 C23 C24 -173.5(14)
C30 N4 C23 C22 6(2)
C24 C23 C22 C21 0(2)
N4 C23 C22 C21 -178.8(12)
C074 C21 C22 C23 4(2)
C20 C21 C22 C23 177.9(15)
C20 O6 C26 C27 79(2)
O6 C26 C27 C29 81(2)
O6 C26 C27 C28 174.1(15)
O5 C17 C18 C19 0(3)
N2 C17 C18 C19 175.3(15)
O5 C17 C18 N3 177.4(15)
N2 C17 C18 N3 -7(2)
C33 C32 C31 C36 -2(2)
C33 C32 C31 C30 -177.4(13)
C23 N4 C30 O28 1(3)
C23 N4 C30 C31 -177.9(11)
C36 C31 C30 O28 177.2(15)
C32 C31 C30 O28 -8(2)
C36 C31 C30 N4 -3(2)
C32 C31 C30 N4 171.8(13)
C86 N11 C87 C88 -4(3)
C86 N11 C87 C95 179.7(12)
C37 O9 C36 C31 159.3(12)
C37 O9 C36 C35 -21.4(17)
C32 C31 C36 O9 -178.9(12)
C30 C31 C36 O9 -4(2)
C32 C31 C36 C35 1.8(19)
C30 C31 C36 C35 176.5(12)
C36 O9 C37 C38 -175.9(14)
C40 C38 C37 O9 -68.3(18)
C39 C38 C37 O9 169.8(14)
C93 N12 C92 C91 0(2)
C93 N12 C92 C101 -178.3(11)
C33 O10 C41 C42 177.6(15)
O10 C41 C42 C43 175.9(18)
O10 C41 C42 C44 -66(2)
O6 C20 C19 C18 176.1(17)
C21 C20 C19 C18 -2(3)
N3 C18 C19 C20 4(2)
C17 C18 C19 C20 -178.3(15)
C41 O10 C33 C32 -23(2)
C41 O10 C33 C34 158.1(13)
C31 C32 C33 O10 -177.8(13)
C31 C32 C33 C34 1(2)
C35 C34 C33 O10 179.3(13)
C45 C34 C33 O10 -1(2)
C35 C34 C33 C32 1(2)
C45 C34 C33 C32 -179.9(14)
C51 O11 C52 C53 -66(2)
C52 O11 C51 C46 171(2)
C52 O11 C51 C50 -16(3)
C46 C51 C50 C49 -2(2)
O11 C51 C50 C49 -176.4(14)
C51 C50 C49 C48 -8(2)
C51 C50 C49 N6 -178.8(12)
C56 N6 C49 C48 -71.1(19)
C56 N6 C49 C50 100.9(16)
C50 C49 C48 C47 13(2)
N6 C49 C48 C47 -176.3(11)
O11 C52 C53 C54 -64(2)
O11 C52 C53 C55 174.5(15)
C111 O24 C110 C102 172.6(12)
C111 O24 C110 C109 -2.1(19)
O13 N7 C57 C58 4(2)
O12 N7 C57 C58 -174.8(15)
O13 N7 C57 C56 -173.8(15)
O12 N7 C57 C56 7(2)
C49 N6 C56 C077 -2(3)
C49 N6 C56 C57 -175.0(14)
C58 C57 C56 C077 7(2)
N7 C57 C56 C077 -175.4(16)
C58 C57 C56 N6 -178.9(16)
N7 C57 C56 N6 -1(2)
N7 C57 C58 C59 178.2(15)
C56 C57 C58 C59 -4(3)
C57 C58 C59 N8 175.0(15)
C57 C58 C59 C60 -2(3)
C46 N5 C45 O8 -5(3)
C46 N5 C45 C34 -175.7(13)
C35 C34 C45 O8 13(2)
C33 C34 C45 O8 -166.3(18)
C35 C34 C45 N5 -176.7(15)
C33 C34 C45 N5 4(3)
C62 N9 C60 C077 -3(2)
C62 N9 C60 C59 175.4(16)
C58 C59 C60 N9 -174.5(16)
N8 C59 C60 N9 9(2)
C58 C59 C60 C077 4(2)
N8 C59 C60 C077 -172.4(14)
C92 N12 C93 C94 179.8(14)
C92 N12 C93 C89 -2(2)
C90 C89 C93 N12 -1(2)
C88 C89 C93 N12 177.7(14)
C90 C89 C93 C94 177.6(14)
C88 C89 C93 C94 -4(2)
C66 C61 C62 C63 7(3)
C66 C61 C62 N9 -170.8(13)
C60 N9 C62 C63 -69(2)
C60 N9 C62 C61 108.2(18)
C61 C62 C63 C64 -5(3)
N9 C62 C63 C64 171.8(13)
C62 C63 C64 C65 0(2)
O7 C24 C067 C074 178.5(11)
C23 C24 C067 C074 1.2(18)
C66 O16 C67 C68 163(3)
C67 O16 C66 C61 -8(3)
C67 O16 C66 C65 174.6(15)
C62 C61 C66 O16 -179.2(17)
C62 C61 C66 C65 -2(2)
C63 C64 C65 N10 177.6(12)
C63 C64 C65 C66 4(2)
C71 N10 C65 C64 17(2)
C71 N10 C65 C66 -169.1(13)
O16 C66 C65 C64 174.7(14)
C61 C66 C65 C64 -3.2(19)
O16 C66 C65 N10 0.8(19)
C61 C66 C65 N10 -177.1(11)
C19 C18 N3 C074 -1.5(19)
C17 C18 N3 C074 -178.9(12)
C4 C5 O3 C12 7(3)
C6 C5 O3 C12 -167.9(13)
C13 C12 O3 C5 178.8(15)
C11 N1 C3 C4 0(2)
C11 N1 C3 C2 -176.1(15)
C5 C4 C3 N1 5(3)
C5 C4 C3 C2 -179.5(16)
C20 C21 C074 C067 179.9(16)
C22 C21 C074 C067 -6(3)
C20 C21 C074 N3 8(3)
C22 C21 C074 N3 -178.5(12)
C24 C067 C074 C21 4(2)
C24 C067 C074 N3 177.3(10)
C18 N3 C074 C21 -4(2)
C18 N3 C074 C067 -178.4(11)
C77 C72 C73 C74 1(2)
C71 C72 C73 C74 177.2(14)
C77 C72 C73 O18 -177.3(11)
C71 C72 C73 O18 -1(2)
C75 C74 C73 C72 0.4(19)
C75 C74 C73 O18 178.8(11)
C78 O18 C73 C72 -169.6(15)
C78 O18 C73 C74 12(2)
N6 C56 C077 C60 -178.0(16)
C57 C56 C077 C60 -4(3)
N9 C60 C077 C56 178.2(19)
C59 C60 C077 C56 -1(3)
C73 C72 C77 C76 -1.0(19)
C71 C72 C77 C76 -177.6(13)
C82 O19 C76 C75 174.0(17)
C82 O19 C76 C77 -10(2)
C72 C77 C76 C75 -1(2)
C72 C77 C76 O19 -177.4(12)
O19 C76 C75 C74 178.8(15)
C77 C76 C75 C74 3(3)
O19 C76 C75 C86 -6(3)
C77 C76 C75 C86 177.9(11)
C73 C74 C75 C76 -3(3)
C73 C74 C75 C86 -178.2(11)
O11 C51 C46 C47 179.1(17)
C50 C51 C46 C47 6(3)
O11 C51 C46 N5 -2(3)
C50 C51 C46 N5 -175.9(13)
C45 N5 C46 C51 -174.3(19)
C45 N5 C46 C47 5(2)
C73 O18 C78 C79 68(2)
C81 C79 C78 O18 56(2)
C80 C79 C78 O18 -179.4(18)
O24 C110 C102 C103 -179.7(13)
C109 C110 C102 C103 -5(2)
O24 C110 C102 N13 5.8(18)
C109 C110 C102 N13 -179.4(12)
C101 N13 C102 C103 6(2)
C101 N13 C102 C110 179.6(14)
C76 O19 C82 C83 -167.5(16)
C102 C110 C109 C108 6(2)
O24 C110 C109 C108 -179.9(13)
C107 N14 C108 C104 2(3)
C107 N14 C108 C109 175.7(15)
C110 C109 C108 N14 179.7(13)
C110 C109 C108 C104 -6(2)
O5 C17 N2 C8 -12(3)
C18 C17 N2 C8 173.6(13)
C9 C8 N2 C17 -179.9(16)
C7 C8 N2 C17 7(2)
C1 O1 C2 O2 -1(4)
C1 O1 C2 C3 -179.2(13)
N1 C3 C2 O2 -1(4)
C4 C3 C2 O2 -178(3)
N1 C3 C2 O1 177.1(15)
C4 C3 C2 O1 1(3)
C110 C102 C103 C104 4(2)
N13 C102 C103 C104 178.0(14)
O19 C82 C83 C85 -172.7(13)
O19 C82 C83 C84 64.9(19)
N12 C92 C91 C90 4(2)
C101 C92 C91 C90 -177.8(11)
C95 C87 C88 C89 0(3)
N11 C87 C88 C89 -175.5(15)
C90 C89 C88 C87 178.6(16)
C93 C89 C88 C87 0(2)
C96 O22 C90 C89 175.1(12)
C96 O22 C90 C91 -6.3(19)
C88 C89 C90 O22 5(2)
C93 C89 C90 O22 -176.3(11)
C88 C89 C90 C91 -173.2(14)
C93 C89 C90 C91 5(2)
C92 C91 C90 O22 175.3(12)
C92 C91 C90 C89 -6(2)
C33 C34 C35 C36 -1(2)
C45 C34 C35 C36 179.7(12)
O9 C36 C35 C34 -179.7(12)
C31 C36 C35 C34 -0.4(19)
C100 O21 C95 C87 -178.2(14)
C100 O21 C95 C94 -2(2)
C88 C87 C95 O21 178.9(18)
N11 C87 C95 O21 -5(2)
C88 C87 C95 C94 3(3)
N11 C87 C95 C94 179.3(13)
N12 C93 C94 C95 -174.8(13)
C89 C93 C94 C95 7(2)
O21 C95 C94 C93 177.3(14)
C87 C95 C94 C93 -6(2)
C102 N13 C101 O23 9(3)
C102 N13 C101 C92 -174.8(12)
C91 C92 C101 O23 -11(2)
N12 C92 C101 O23 167.8(16)
C91 C92 C101 N13 172.1(12)
N12 C92 C101 N13 -9.1(18)
C90 O22 C96 C97 -174.4(12)
C99 C97 C96 O22 -174.2(13)
C98 C97 C96 O22 -47.4(18)
C65 N10 C71 O17 -9(3)
C65 N10 C71 C72 177.5(12)
C73 C72 C71 O17 -178.3(17)
C77 C72 C71 O17 -2(2)
C73 C72 C71 N10 -5(2)
C77 C72 C71 N10 171.0(12)
C87 N11 C86 O20 -2(2)
C87 N11 C86 C75 179.5(12)
C76 C75 C86 O20 -168.5(15)
C74 C75 C86 O20 7.8(17)
C76 C75 C86 N11 10(2)
C74 C75 C86 N11 -173.8(12)
C108 N14 C107 C106 0(3)
C108 N14 C107 C116 178.5(13)
N14 C107 C106 C105 -2(3)
C116 C107 C106 C105 179.5(15)
C107 C106 C105 C104 2(3)
C107 C106 C105 O25 -175.2(16)
C112 O25 C105 C104 -177(2)
C112 O25 C105 C106 1(3)
C51 C46 C47 C48 0(3)
N5 C46 C47 C48 -178.5(12)
C49 C48 C47 C46 -9(2)
C58 C59 N8 O14 14(2)
C60 C59 N8 O14 -169.4(16)
C58 C59 N8 O15 -178.4(19)
C60 C59 N8 O15 -1(3)
N14 C108 C104 C105 -2(3)
C109 C108 C104 C105 -175.2(15)
N14 C108 C104 C103 179.2(15)
C109 C108 C104 C103 6(2)
C106 C105 C104 C108 -1(3)
O25 C105 C104 C108 176.7(16)
C106 C105 C104 C103 178.3(15)
O25 C105 C104 C103 -4(3)
C102 C103 C104 C108 -5(2)
C102 C103 C104 C105 175.9(16)
C117 O27 C116 O26 2(3)
C117 O27 C116 C107 -174.4(12)
N14 C107 C116 O26 22(3)
C106 C107 C116 O26 -160(2)
N14 C107 C116 O27 -162.3(16)
C106 C107 C116 O27 16(2)
C105 O25 C112 C113 159.5(19)
C114 C113 C112 O25 -175.6(19)
C115 C113 C112 O25 -66(4)
O16 C67 C68 C69 -179(2)
O16 C67 C68 C70 -55(4)
